data_2209463
loop_
_publ_author_name
'Pavel Tuzina'
'Andreas Fischer'
'Peter Somfai'

_publ_section_title
;
 <i>N</i>-Benzyl-1-(dimethylamino)-2-methyl-1-oxopropan-2-aminium
 bromide
;
_journal_coeditor_code CV2066
_journal_issue 7
_journal_name_full 'Acta Crystallographica Section E'
_journal_page_first o2971
_journal_page_last o2972
_journal_paper_doi 10.1107/S1600536806023026
_journal_volume 62
_journal_year 2006
_chemical_formula_iupac 'C13 H21 N2 O +, Br -'
_chemical_formula_moiety 'C13 H21 N2 O +, Br -'
_chemical_formula_sum 'C13 H21 Br N2 O'
_chemical_formula_weight 301.23
_chemical_name_systematic
;
N-benzyl-1-(dimethylamino)-2-methyl-1-oxopropan-2-aminium bromide
;
_space_group_IT_number 61
_symmetry_cell_setting orthorhombic
_symmetry_space_group_name_Hall '-P 2ac 2ab'
_symmetry_space_group_name_H-M 'P b c a'
_atom_sites_solution_primary direct
_atom_sites_solution_secondary difmap
_cell_angle_alpha 90.00
_cell_angle_beta 90.00
_cell_angle_gamma 90.00
_cell_formula_units_Z 8
_cell_length_a 15.7845(8)
_cell_length_b 10.6592(14)
_cell_length_c 16.872(2)
_cell_measurement_reflns_used 110
_cell_measurement_temperature 299
_cell_measurement_theta_max 20.70
_cell_measurement_theta_min 3.34
_cell_volume 2838.7(5)
_computing_cell_refinement 'DIRAX/LSQ (Duisenberg, 1992)'
_computing_data_collection 'COLLECT (Nonius, 1999)'
_computing_data_reduction 'EvalCCD (Duisenberg <i>et al.</i>,  2003)'
_computing_molecular_graphics 'DIAMOND (Brandenburg, 2005)'
_computing_publication_material 'maXus (Mackay <i>et al.</i>,  1999)'
_computing_structure_refinement 'SHELXL97 (Sheldrick, 1997)'
_computing_structure_solution 'SHELXS97 (Sheldrick, 1997)'
_diffrn_measured_fraction_theta_full 0.994
_diffrn_measured_fraction_theta_max 0.994
_diffrn_measurement_device 'Bruker--Nonius KappaCCD'
_diffrn_measurement_method \f
_diffrn_radiation_source 'fine-focus sealed tube'
_diffrn_radiation_type MoK\a
_diffrn_reflns_av_R_equivalents 0.0993
_diffrn_reflns_av_sigmaI/netI 0.0672
_diffrn_reflns_limit_h_max 18
_diffrn_reflns_limit_h_min -20
_diffrn_reflns_limit_k_max 13
_diffrn_reflns_limit_k_min -13
_diffrn_reflns_limit_l_max 21
_diffrn_reflns_limit_l_min -21
_diffrn_reflns_number 18982
_diffrn_reflns_theta_full 27.50
_diffrn_reflns_theta_max 27.50
_diffrn_reflns_theta_min 4.52
_diffrn_standards_number 0
_exptl_absorpt_coefficient_mu 2.884
_exptl_absorpt_correction_T_max 0.567
_exptl_absorpt_correction_T_min 0.476
_exptl_absorpt_correction_type numerical
_exptl_absorpt_process_details '(HABITUS; Herrendorf & B\"arnighausen, 1997)'
_exptl_crystal_colour Colourless
_exptl_crystal_density_diffrn 1.410
_exptl_crystal_density_method 'not measured'
_exptl_crystal_description Block
_exptl_crystal_F_000 1248
_exptl_crystal_size_max 0.33
_exptl_crystal_size_mid 0.30
_exptl_crystal_size_min 0.27
_refine_diff_density_max 0.671
_refine_diff_density_min -0.644
_refine_ls_extinction_method none
_refine_ls_goodness_of_fit_ref 1.070
_refine_ls_hydrogen_treatment constr
_refine_ls_matrix_type full
_refine_ls_number_parameters 154
_refine_ls_number_reflns 3239
_refine_ls_number_restraints 0
_refine_ls_restrained_S_all 1.070
_refine_ls_R_factor_all 0.1334
_refine_ls_R_factor_gt 0.0582
_refine_ls_shift/su_max 0.001
_refine_ls_shift/su_mean 0.000
_refine_ls_structure_factor_coef Fsqd
_refine_ls_weighting_details 'calc w=1/[\s^2^(Fo^2^)+(0.014P)^2^+6.423P] where P=(Fo^2^+2Fc^2^)/3'
_refine_ls_weighting_scheme calc
_refine_ls_wR_factor_gt 0.0863
_refine_ls_wR_factor_ref 0.1084
_reflns_number_gt 1828
_reflns_number_total 3239
_reflns_threshold_expression I>2\s(I)
_cod_data_source_file cv2066.cif
_cod_data_source_block I
_cod_database_code 2209463
_cod_database_fobs_code 2209463

loop_
_symmetry_equiv_pos_as_xyz
'x, y, z'
'-x+1/2, -y, z+1/2'
'x+1/2, -y+1/2, -z'
'-x, y+1/2, -z+1/2'
'-x, -y, -z'
'x-1/2, y, -z-1/2'
'-x-1/2, y-1/2, z'
'x, -y-1/2, z-1/2'

loop_
_atom_site_type_symbol
_atom_site_label
_atom_site_fract_x
_atom_site_fract_y
_atom_site_fract_z
_atom_site_U_iso_or_equiv
_atom_site_adp_type
_atom_site_calc_flag
_atom_site_refinement_flags
_atom_site_occupancy
Br Br1 0.62320(3) 0.83222(4) 0.32683(4) 0.0646(2) Uani d . 1
C C1 0.3879(2) 0.6389(4) 0.3590(2) 0.0352(9) Uani d . 1
C C2 0.3915(3) 0.7537(4) 0.3966(3) 0.0456(11) Uani d . 1
H H2 0.4433 0.7940 0.4027 0.055 Uiso calc R 1
C C3 0.3187(3) 0.8088(4) 0.4254(3) 0.0567(13) Uani d . 1
H H3 0.3219 0.8850 0.4521 0.068 Uiso calc R 1
C C4 0.2416(3) 0.7519(5) 0.4147(3) 0.0613(13) Uani d . 1
H H4 0.1925 0.7898 0.4334 0.074 Uiso calc R 1
C C5 0.2372(3) 0.6391(5) 0.3763(3) 0.0593(14) Uani d . 1
H H5 0.1850 0.6008 0.3685 0.071 Uiso calc R 1
C C6 0.3096(3) 0.5824(4) 0.3495(2) 0.0460(11) Uani d . 1
H H6 0.3061 0.5048 0.3245 0.055 Uiso calc R 1
C C7 0.4647(2) 0.5766(4) 0.3255(2) 0.0405(10) Uani d . 1
H H7A 0.4548 0.4879 0.3080 0.049 Uiso d R 1
H H7B 0.4856 0.6264 0.2790 0.049 Uiso d R 1
C C8 0.5975(2) 0.4658(3) 0.3755(2) 0.0312(9) Uani d . 1
C C9 0.6283(3) 0.4620(4) 0.2903(2) 0.0471(11) Uani d . 1
H H9A 0.5828 0.4361 0.2563 0.071 Uiso calc R 1
H H9B 0.6743 0.4036 0.2858 0.071 Uiso calc R 1
H H9C 0.6473 0.5440 0.2748 0.071 Uiso calc R 1
C C10 0.6694(2) 0.4922(4) 0.4337(2) 0.0397(10) Uani d . 1
H H10A 0.6898 0.5761 0.4259 0.060 Uiso calc R 1
H H10B 0.7147 0.4337 0.4248 0.060 Uiso calc R 1
H H10C 0.6489 0.4833 0.4870 0.060 Uiso calc R 1
C C11 0.5454(2) 0.3526(3) 0.4061(2) 0.0278(8) Uani d . 1
C C13 0.5119(3) 0.1349(4) 0.4163(3) 0.0560(13) Uani d . 1
H H13A 0.4611 0.1704 0.4381 0.084 Uiso calc R 1
H H13B 0.5402 0.0861 0.4562 0.084 Uiso calc R 1
H H13C 0.4977 0.0820 0.3722 0.084 Uiso calc R 1
C C12 0.6474(3) 0.1957(4) 0.3539(3) 0.0511(12) Uani d . 1
H H12A 0.6446 0.2074 0.2975 0.077 Uiso calc R 1
H H12B 0.6570 0.1087 0.3655 0.077 Uiso calc R 1
H H12C 0.6930 0.2449 0.3751 0.077 Uiso calc R 1
N N1 0.53735(19) 0.5753(3) 0.38318(18) 0.0299(7) Uani d . 1
H H1A 0.5705 0.6462 0.3719 0.036 Uiso d R 1
H H1B 0.5130 0.5770 0.4331 0.036 Uiso d R 1
N N2 0.56786(19) 0.2355(3) 0.3896(2) 0.0359(8) Uani d . 1
O O1 0.48182(16) 0.3757(2) 0.44705(16) 0.0370(7) Uani d . 1

loop_
_atom_site_aniso_label
_atom_site_aniso_U_11
_atom_site_aniso_U_22
_atom_site_aniso_U_33
_atom_site_aniso_U_12
_atom_site_aniso_U_13
_atom_site_aniso_U_23
Br1 0.0550(3) 0.0376(2) 0.1012(4) -0.0029(2) 0.0089(3) 0.0174(3)
C1 0.036(2) 0.041(2) 0.029(2) 0.0088(18) -0.0038(18) 0.0018(18)
C2 0.044(3) 0.040(2) 0.054(3) 0.002(2) -0.002(2) 0.000(2)
C3 0.058(3) 0.048(3) 0.063(3) 0.016(2) -0.004(3) -0.012(3)
C4 0.045(3) 0.074(3) 0.065(3) 0.023(3) 0.003(3) -0.005(3)
C5 0.035(3) 0.085(4) 0.058(3) 0.005(2) -0.001(2) -0.010(3)
C6 0.043(3) 0.054(3) 0.041(3) 0.001(2) -0.002(2) -0.007(2)
C7 0.044(2) 0.047(2) 0.031(2) 0.0100(19) -0.005(2) -0.004(2)
C8 0.029(2) 0.0301(19) 0.034(2) 0.0045(16) 0.0054(17) 0.0004(18)
C9 0.052(3) 0.049(2) 0.041(2) 0.010(2) 0.017(2) 0.007(2)
C10 0.030(2) 0.039(2) 0.050(3) 0.0006(18) -0.001(2) -0.003(2)
C11 0.030(2) 0.030(2) 0.024(2) 0.0002(16) -0.0038(17) -0.0023(17)
C13 0.053(3) 0.032(2) 0.083(4) -0.009(2) 0.003(3) -0.004(2)
C12 0.042(3) 0.041(2) 0.071(3) 0.0097(19) 0.004(2) -0.012(2)
N1 0.0315(18) 0.0292(16) 0.0290(18) -0.0003(13) 0.0033(14) 0.0002(15)
N2 0.0319(18) 0.0278(17) 0.048(2) -0.0021(14) 0.0029(16) -0.0035(16)
O1 0.0361(16) 0.0341(14) 0.0408(17) -0.0027(12) 0.0122(13) -0.0031(13)

loop_
_atom_type_symbol
_atom_type_description
_atom_type_scat_dispersion_real
_atom_type_scat_dispersion_imag
_atom_type_scat_source
C C 0.0033 0.0016 'International Tables Vol C Tables 4.2.6.8 and 6.1.1.4'
H H 0.0000 0.0000 'International Tables Vol C Tables 4.2.6.8 and 6.1.1.4'
Br Br -0.2901 2.4595 'International Tables Vol C Tables 4.2.6.8 and 6.1.1.4'
N N 0.0061 0.0033 'International Tables Vol C Tables 4.2.6.8 and 6.1.1.4'
O O 0.0106 0.0060 'International Tables Vol C Tables 4.2.6.8 and 6.1.1.4'

loop_
_diffrn_radiation_wavelength
0.71073

loop_
_geom_angle_atom_site_label_1
_geom_angle_atom_site_label_2
_geom_angle_atom_site_label_3
_geom_angle
C2 C1 C6 118.4(4)
C2 C1 C7 122.4(4)
C6 C1 C7 119.2(4)
C3 C2 C1 120.4(4)
C3 C2 H2 119.8
C1 C2 H2 119.8
C4 C3 C2 120.3(4)
C4 C3 H3 119.9
C2 C3 H3 119.9
C5 C4 C3 119.8(4)
C5 C4 H4 120.1
C3 C4 H4 120.1
C4 C5 C6 120.2(5)
C4 C5 H5 119.9
C6 C5 H5 119.9
C5 C6 C1 120.9(4)
C5 C6 H6 119.5
C1 C6 H6 119.5
C1 C7 N1 112.3(3)
C1 C7 H7A 113.9
N1 C7 H7A 107.5
C1 C7 H7B 109.1
N1 C7 H7B 105.1
H7A C7 H7B 108.6
N1 C8 C9 107.6(3)
N1 C8 C10 105.7(3)
C9 C8 C10 112.1(3)
N1 C8 C11 103.9(3)
C9 C8 C11 117.7(3)
C10 C8 C11 108.9(3)
C8 C9 H9A 109.5
C8 C9 H9B 109.5
H9A C9 H9B 109.5
C8 C9 H9C 109.5
H9A C9 H9C 109.5
H9B C9 H9C 109.5
C8 C10 H10A 109.5
C8 C10 H10B 109.5
H10A C10 H10B 109.5
C8 C10 H10C 109.5
H10A C10 H10C 109.5
H10B C10 H10C 109.5
O1 C11 N2 121.3(3)
O1 C11 C8 117.3(3)
N2 C11 C8 121.4(3)
N2 C13 H13A 109.5
N2 C13 H13B 109.5
H13A C13 H13B 109.5
N2 C13 H13C 109.5
H13A C13 H13C 109.5
H13B C13 H13C 109.5
N2 C12 H12A 109.5
N2 C12 H12B 109.5
H12A C12 H12B 109.5
N2 C12 H12C 109.5
H12A C12 H12C 109.5
H12B C12 H12C 109.5
C7 N1 C8 115.6(3)
C7 N1 H1A 106.7
C8 N1 H1A 104.7
C7 N1 H1B 105.8
C8 N1 H1B 110.7
H1A N1 H1B 113.6
C11 N2 C12 126.3(3)
C11 N2 C13 117.7(3)
C12 N2 C13 115.8(3)

loop_
_geom_bond_atom_site_label_1
_geom_bond_atom_site_label_2
_geom_bond_distance
C1 C2 1.379(6)
C1 C6 1.385(6)
C1 C7 1.493(5)
C2 C3 1.379(6)
C2 H2 0.9300
C3 C4 1.372(7)
C3 H3 0.9300
C4 C5 1.366(7)
C4 H4 0.9300
C5 C6 1.370(6)
C5 H5 0.9300
C6 H6 0.9300
C7 N1 1.503(5)
C7 H7A 1.00
C7 H7B 1.00
C8 N1 1.509(4)
C8 C9 1.519(5)
C8 C10 1.527(5)
C8 C11 1.549(5)
C9 H9A 0.9600
C9 H9B 0.9600
C9 H9C 0.9600
C10 H10A 0.9600
C10 H10B 0.9600
C10 H10C 0.9600
C11 O1 1.242(4)
C11 N2 1.327(5)
C13 N2 1.461(5)
C13 H13A 0.9600
C13 H13B 0.9600
C13 H13C 0.9600
C12 N2 1.456(5)
C12 H12A 0.9600
C12 H12B 0.9600
C12 H12C 0.9600
N1 H1A 0.94
N1 H1B 0.93

loop_
_geom_hbond_atom_site_label_D
_geom_hbond_atom_site_label_H
_geom_hbond_atom_site_label_A
_geom_hbond_site_symmetry_A
_geom_hbond_distance_DH
_geom_hbond_distance_HA
_geom_hbond_distance_DA
_geom_hbond_angle_DHA
_geom_hbond_publ_flag
N1 H1A Br1 . 0.94 2.28 3.201(3) 166 y
N1 H1B O1 5_666 0.93 2.09 2.927(4) 151 y

loop_
_cod_related_entry_id
_cod_related_entry_database
_cod_related_entry_code
1 ChemSpider 21128002
